data_7157576
loop_
_publ_author_name
'Basu, Pallabita'
'Satam, Nishikant'
'Namboothiri, Irishi N. N.'

_publ_section_title
;
 Synthesis of indenofurans, benzofurans and spiro-lactones via
 Hauser-Kraus annulation involving 1,6-addition of phthalide to quinone
 methides.
;
_journal_issue 29
_journal_name_full 'Organic &amp; biomolecular chemistry'
_journal_page_first 5677
_journal_page_last 5687
_journal_paper_doi 10.1039/d0ob01115k
_journal_volume 18
_journal_year 2020
_chemical_formula_sum 'C58 H60 O8'
_chemical_formula_weight 885.06
_space_group_crystal_system monoclinic
_space_group_IT_number 14
_space_group_name_Hall '-P 2yn'
_space_group_name_H-M_alt 'P 1 21/n 1'
_atom_sites_solution_hydrogens geom
_audit_creation_method SHELXL-2018/3
_audit_update_record
;
2020-04-04 deposited with the CCDC.	2020-07-07 downloaded from the CCDC.
;
_cell_angle_alpha 90
_cell_angle_beta 95.327(10)
_cell_angle_gamma 90
_cell_formula_units_Z 2
_cell_length_a 12.1334(13)
_cell_length_b 10.3500(11)
_cell_length_c 18.7632(18)
_cell_measurement_reflns_used 1958
_cell_measurement_temperature 150(2)
_cell_measurement_theta_max 29.8000
_cell_measurement_theta_min 1.9830
_cell_volume 2346.1(4)
_computing_structure_refinement 'SHELXL-2018/3 (Sheldrick, 2018)'
_computing_structure_solution 'SHELXT 2014/5 (Sheldrick, 2014)'
_diffrn_ambient_temperature 150(2)
_diffrn_measured_fraction_theta_full 0.979
_diffrn_measured_fraction_theta_max 0.979
_diffrn_measurement_device_type 'dtrek-CrysAlisPro-abstract goniometer imported rigaku-d*trek images'
_diffrn_radiation_type MoK\a
_diffrn_radiation_wavelength 0.71073
_diffrn_reflns_av_R_equivalents 0.0894
_diffrn_reflns_av_unetI/netI 0.1611
_diffrn_reflns_Laue_measured_fraction_full 0.979
_diffrn_reflns_Laue_measured_fraction_max 0.979
_diffrn_reflns_limit_h_max 14
_diffrn_reflns_limit_h_min -10
_diffrn_reflns_limit_k_max 12
_diffrn_reflns_limit_k_min -8
_diffrn_reflns_limit_l_max 22
_diffrn_reflns_limit_l_min -22
_diffrn_reflns_number 7750
_diffrn_reflns_point_group_measured_fraction_full 0.979
_diffrn_reflns_point_group_measured_fraction_max 0.979
_diffrn_reflns_theta_full 25.000
_diffrn_reflns_theta_max 25.000
_diffrn_reflns_theta_min 2.180
_exptl_absorpt_coefficient_mu 0.082
_exptl_absorpt_correction_T_max 1.00000
_exptl_absorpt_correction_T_min 0.84933
_exptl_absorpt_correction_type multi-scan
_exptl_absorpt_process_details 'CrysAlisPro 1.171.38.43 (Rigaku Oxford Diffraction, 2015)'
_exptl_crystal_colour colourless
_exptl_crystal_density_diffrn 1.253
_exptl_crystal_description block
_exptl_crystal_F_000 944
_exptl_crystal_size_max 0.150
_exptl_crystal_size_mid 0.120
_exptl_crystal_size_min 0.060
_refine_diff_density_max 0.307
_refine_diff_density_min -0.340
_refine_diff_density_rms 0.094
_refine_ls_extinction_method none
_refine_ls_goodness_of_fit_ref 1.006
_refine_ls_hydrogen_treatment constr
_refine_ls_matrix_type full
_refine_ls_number_parameters 305
_refine_ls_number_reflns 4048
_refine_ls_number_restraints 3
_refine_ls_restrained_S_all 1.006
_refine_ls_R_factor_all 0.1488
_refine_ls_R_factor_gt 0.0691
_refine_ls_shift/su_max 0.000
_refine_ls_shift/su_mean 0.000
_refine_ls_structure_factor_coef Fsqd
_refine_ls_weighting_details 'w=1/[\s^2^(Fo^2^)+(0.0337P)^2^] where P=(Fo^2^+2Fc^2^)/3'
_refine_ls_weighting_scheme calc
_refine_ls_wR_factor_gt 0.1184
_refine_ls_wR_factor_ref 0.1630
_reflns_Friedel_coverage 0.000
_reflns_number_gt 2051
_reflns_number_total 4048
_reflns_threshold_expression 'I > 2\s(I)'
_cod_data_source_file d0ob01115k2.cif
_cod_data_source_block inn-2nss-186-a_mo
_cod_depositor_comments 'Adding full bibliography for 7157576--7157578.cif.'
_cod_original_sg_symbol_H-M 'P 21/n'
_cod_database_code 7157576
_publcif_datablock.id {aef04d93-6c81-450d-8a63-aa7b225443ce}

_shelx_shelxl_version_number 2018/3
_shelx_space_group_comment
;
The symmetry employed for this shelxl refinement is uniquely defined
by the following loop, which should always be used as a source of
symmetry information in preference to the above space-group names.
They are only intended as comments.
;
_shelx_estimated_absorpt_t_min 0.988
_shelx_estimated_absorpt_t_max 0.995

loop_
_space_group_symop_operation_xyz
'x, y, z'
'-x+1/2, y+1/2, -z+1/2'
'-x, -y, -z'
'x-1/2, -y-1/2, z-1/2'

loop_
_atom_site_label
_atom_site_type_symbol
_atom_site_fract_x
_atom_site_fract_y
_atom_site_fract_z
_atom_site_U_iso_or_equiv
_atom_site_adp_type
_atom_site_occupancy
_atom_site_site_symmetry_order
_atom_site_calc_flag
_atom_site_refinement_flags_posn
_atom_site_refinement_flags_adp
_atom_site_refinement_flags_occupancy
_atom_site_disorder_assembly
_atom_site_disorder_group
O1 O 0.40647(19) 0.7578(2) 0.47013(13) 0.0297(7) Uani 1 1 d . . . . .
H1 H 0.403742 0.690390 0.445088 0.045 Uiso 1 1 calc R U . . .
O2 O 0.52078(19) 0.6636(2) 0.55932(13) 0.0269(7) Uani 1 1 d . . . . .
O3 O 0.17585(19) 0.6781(2) 0.64484(14) 0.0336(7) Uani 1 1 d . . . . .
O4 O 0.04435(19) 0.4013(3) 0.34178(13) 0.0301(7) Uani 1 1 d . . . . .
H4 H -0.021317 0.395276 0.352176 0.045 Uiso 1 1 calc R U . . .
C1 C 0.4136(3) 0.7244(4) 0.5421(2) 0.0239(9) Uani 1 1 d . . . . .
C2 C 0.4029(3) 0.8449(3) 0.58604(19) 0.0217(9) Uani 1 1 d . . . . .
C3 C 0.4705(3) 0.9532(3) 0.58926(19) 0.0262(9) Uani 1 1 d . . . . .
H3 H 0.532675 0.958088 0.562080 0.031 Uiso 1 1 calc R U . . .
C4 C 0.4446(3) 1.0542(4) 0.6334(2) 0.0327(10) Uani 1 1 d . . . . .
H4A H 0.491183 1.128102 0.637595 0.039 Uiso 1 1 calc R U . . .
C5 C 0.3515(3) 1.0494(4) 0.6719(2) 0.0337(10) Uani 1 1 d . . . . .
H5 H 0.333660 1.121235 0.700122 0.040 Uiso 1 1 calc R U . . .
C6 C 0.2851(3) 0.9406(4) 0.6690(2) 0.0297(10) Uani 1 1 d . . . . .
H6 H 0.222751 0.935481 0.695905 0.036 Uiso 1 1 calc R U . . .
C7 C 0.3124(3) 0.8387(3) 0.62535(19) 0.0228(9) Uani 1 1 d . . . . .
C8 C 0.2580(3) 0.7132(4) 0.61695(19) 0.0270(10) Uani 1 1 d . . . . .
C9 C 0.3226(3) 0.6288(3) 0.56762(19) 0.0214(9) Uani 1 1 d . . . . .
C10 C 0.3963(3) 0.5401(3) 0.61582(18) 0.0219(9) Uani 1 1 d . . . . .
C11 C 0.3700(3) 0.4483(3) 0.66508(19) 0.0262(9) Uani 1 1 d . . . . .
H11 H 0.294993 0.431155 0.672515 0.031 Uiso 1 1 calc R U . . .
C12 C 0.4553(3) 0.3816(4) 0.70346(19) 0.0289(10) Uani 1 1 d . . . . .
H12 H 0.438676 0.317391 0.737028 0.035 Uiso 1 1 calc R U . . .
C13 C 0.5654(3) 0.4082(4) 0.6930(2) 0.0304(10) Uani 1 1 d . . . . .
H13 H 0.622734 0.361558 0.719706 0.036 Uiso 1 1 calc R U . . .
C14 C 0.5931(3) 0.5011(4) 0.6447(2) 0.0279(10) Uani 1 1 d . . . . .
H14 H 0.667914 0.519359 0.637395 0.033 Uiso 1 1 calc R U . . .
C15 C 0.5054(3) 0.5666(4) 0.6073(2) 0.0262(9) Uani 1 1 d . . . . .
C16 C 0.2482(3) 0.5647(4) 0.50850(19) 0.0252(9) Uani 1 1 d . . . . .
C17 C 0.1849(3) 0.6432(4) 0.45990(19) 0.0247(9) Uani 1 1 d . . . . .
H17 H 0.189013 0.734337 0.465543 0.030 Uiso 1 1 calc R U . . .
C18 C 0.1158(3) 0.5920(3) 0.40341(18) 0.0195(8) Uani 1 1 d . . . . .
C19 C 0.1100(3) 0.4559(4) 0.39946(19) 0.0244(9) Uani 1 1 d . . . . .
C20 C 0.1733(3) 0.3732(4) 0.44656(18) 0.0217(9) Uani 1 1 d . . . . .
C21 C 0.2419(3) 0.4320(4) 0.50047(19) 0.0241(9) Uani 1 1 d . . . . .
H21 H 0.286160 0.379037 0.533078 0.029 Uiso 1 1 calc R U . . .
C22 C 0.1691(3) 0.2261(4) 0.4381(2) 0.0251(9) Uani 1 1 d . . . . .
C23 C 0.2400(3) 0.1577(4) 0.4991(2) 0.0355(11) Uani 1 1 d . . . . .
H23A H 0.209826 0.175870 0.544719 0.053 Uiso 1 1 calc R U . . .
H23B H 0.316336 0.189303 0.500948 0.053 Uiso 1 1 calc R U . . .
H23C H 0.238929 0.064270 0.490486 0.053 Uiso 1 1 calc R U . . .
C24 C 0.0507(3) 0.1724(4) 0.4380(2) 0.0354(11) Uani 1 1 d . . . . .
H24A H 0.012760 0.215809 0.475218 0.053 Uiso 1 1 calc R U . . .
H24B H 0.053878 0.079306 0.447619 0.053 Uiso 1 1 calc R U . . .
H24C H 0.010002 0.187815 0.391190 0.053 Uiso 1 1 calc R U . . .
C25 C 0.2168(3) 0.1893(4) 0.3678(2) 0.0331(10) Uani 1 1 d . . . . .
H25A H 0.176080 0.235119 0.327911 0.050 Uiso 1 1 calc R U . . .
H25B H 0.209455 0.095946 0.360234 0.050 Uiso 1 1 calc R U . . .
H25C H 0.295124 0.213510 0.370519 0.050 Uiso 1 1 calc R U . . .
C26 C 0.0556(3) 0.6820(4) 0.3475(2) 0.0251(9) Uani 1 1 d . . . . .
C27 C 0.0791(3) 0.8248(3) 0.3634(2) 0.0379(11) Uani 1 1 d . . . . .
H27A H 0.053152 0.847355 0.409720 0.057 Uiso 1 1 calc R U . . .
H27B H 0.040291 0.877945 0.325754 0.057 Uiso 1 1 calc R U . . .
H27C H 0.158892 0.840689 0.364826 0.057 Uiso 1 1 calc R U . . .
C28 C -0.0709(3) 0.6630(4) 0.3451(2) 0.0359(11) Uani 1 1 d . . . . .
H28A H -0.090105 0.575401 0.328502 0.054 Uiso 1 1 calc R U . . .
H28B H -0.108213 0.726057 0.312171 0.054 Uiso 1 1 calc R U . . .
H28C H -0.094692 0.675578 0.393129 0.054 Uiso 1 1 calc R U . . .
C29 C 0.0947(3) 0.6543(4) 0.2731(2) 0.0354(11) Uani 1 1 d . . . . .
H29A H 0.174308 0.671200 0.274152 0.053 Uiso 1 1 calc R U . . .
H29B H 0.054674 0.710326 0.237384 0.053 Uiso 1 1 calc R U . . .
H29C H 0.079986 0.563634 0.260383 0.053 Uiso 1 1 calc R U . . .

loop_
_atom_site_aniso_label
_atom_site_aniso_U_11
_atom_site_aniso_U_22
_atom_site_aniso_U_33
_atom_site_aniso_U_23
_atom_site_aniso_U_13
_atom_site_aniso_U_12
O1 0.0371(16) 0.0370(17) 0.0156(14) 0.0003(12) 0.0057(12) -0.0034(13)
O2 0.0239(14) 0.0317(17) 0.0258(15) 0.0062(12) 0.0064(12) 0.0022(12)
O3 0.0264(15) 0.0454(19) 0.0295(17) -0.0062(14) 0.0056(13) -0.0065(14)
O4 0.0298(14) 0.0380(17) 0.0221(15) -0.0058(13) -0.0004(12) 0.0000(15)
C1 0.022(2) 0.028(2) 0.021(2) -0.0025(17) -0.0027(17) -0.0006(18)
C2 0.023(2) 0.022(2) 0.019(2) 0.0013(17) -0.0026(17) -0.0027(18)
C3 0.029(2) 0.031(2) 0.019(2) -0.0013(18) 0.0030(18) -0.002(2)
C4 0.039(2) 0.031(2) 0.028(2) 0.0012(19) 0.001(2) -0.008(2)
C5 0.050(3) 0.030(2) 0.022(2) -0.0003(18) 0.006(2) 0.003(2)
C6 0.034(2) 0.031(2) 0.024(2) 0.0008(18) 0.0084(19) -0.002(2)
C7 0.025(2) 0.027(2) 0.017(2) -0.0010(17) -0.0003(17) 0.0016(18)
C8 0.022(2) 0.042(3) 0.016(2) 0.0015(19) -0.0021(17) 0.001(2)
C9 0.027(2) 0.023(2) 0.0145(19) -0.0004(16) 0.0040(17) 0.0030(18)
C10 0.027(2) 0.025(2) 0.013(2) -0.0010(16) -0.0007(17) -0.0032(18)
C11 0.028(2) 0.035(2) 0.016(2) 0.0022(18) 0.0022(17) -0.002(2)
C12 0.038(2) 0.032(2) 0.017(2) 0.0050(18) 0.0031(19) -0.002(2)
C13 0.026(2) 0.040(3) 0.025(2) 0.001(2) -0.0009(18) 0.002(2)
C14 0.027(2) 0.031(2) 0.025(2) -0.0018(18) -0.0013(18) 0.0001(19)
C15 0.030(2) 0.027(2) 0.022(2) -0.0046(18) 0.0045(18) -0.003(2)
C16 0.024(2) 0.033(2) 0.020(2) -0.0002(18) 0.0066(17) -0.0037(19)
C17 0.028(2) 0.025(2) 0.021(2) 0.0013(17) 0.0012(17) -0.0057(19)
C18 0.0189(19) 0.027(2) 0.0145(19) -0.0012(16) 0.0105(16) -0.0008(18)
C19 0.026(2) 0.034(2) 0.015(2) -0.0062(17) 0.0059(17) -0.0101(19)
C20 0.0241(19) 0.025(2) 0.017(2) 0.0004(17) 0.0051(17) 0.0007(18)
C21 0.022(2) 0.033(2) 0.018(2) -0.0026(17) 0.0027(17) -0.0007(19)
C22 0.020(2) 0.030(2) 0.026(2) -0.0016(18) 0.0048(17) -0.0001(18)
C23 0.044(3) 0.035(3) 0.026(2) -0.0002(19) 0.000(2) 0.003(2)
C24 0.038(2) 0.030(3) 0.039(3) 0.005(2) 0.009(2) -0.007(2)
C25 0.035(2) 0.036(3) 0.029(2) -0.003(2) 0.004(2) 0.002(2)
C26 0.025(2) 0.033(2) 0.016(2) 0.0019(17) -0.0001(17) 0.0042(19)
C27 0.044(3) 0.031(3) 0.035(3) 0.007(2) -0.013(2) -0.002(2)
C28 0.030(2) 0.042(3) 0.035(3) 0.004(2) 0.002(2) 0.009(2)
C29 0.039(2) 0.043(3) 0.023(2) 0.007(2) 0.000(2) -0.001(2)

loop_
_atom_type_symbol
_atom_type_description
_atom_type_scat_dispersion_real
_atom_type_scat_dispersion_imag
_atom_type_scat_source
C C 0.0033 0.0016 'International Tables Vol C Tables 4.2.6.8 and 6.1.1.4'
H H 0.0000 0.0000 'International Tables Vol C Tables 4.2.6.8 and 6.1.1.4'
O O 0.0106 0.0060 'International Tables Vol C Tables 4.2.6.8 and 6.1.1.4'

loop_
_geom_angle_atom_site_label_1
_geom_angle_atom_site_label_2
_geom_angle_atom_site_label_3
_geom_angle
_geom_angle_site_symmetry_1
_geom_angle_site_symmetry_3
_geom_angle_publ_flag
C1 O1 H1 109.5 . . ?
C15 O2 C1 106.8(3) . . ?
C19 O4 H4 109.5 . . ?
O1 C1 O2 107.3(3) . . ?
O1 C1 C2 109.0(3) . . ?
O2 C1 C2 111.0(3) . . ?
O1 C1 C9 117.7(3) . . ?
O2 C1 C9 107.2(3) . . ?
C2 C1 C9 104.7(3) . . ?
C7 C2 C3 120.7(4) . . ?
C7 C2 C1 111.5(3) . . ?
C3 C2 C1 127.7(3) . . ?
C2 C3 C4 118.0(4) . . ?
C2 C3 H3 121.0 . . ?
C4 C3 H3 121.0 . . ?
C3 C4 C5 121.4(4) . . ?
C3 C4 H4A 119.3 . . ?
C5 C4 H4A 119.3 . . ?
C6 C5 C4 120.3(4) . . ?
C6 C5 H5 119.8 . . ?
C4 C5 H5 119.8 . . ?
C5 C6 C7 118.1(4) . . ?
C5 C6 H6 121.0 . . ?
C7 C6 H6 121.0 . . ?
C2 C7 C6 121.5(4) . . ?
C2 C7 C8 111.0(3) . . ?
C6 C7 C8 127.4(4) . . ?
O3 C8 C7 126.6(4) . . ?
O3 C8 C9 124.7(4) . . ?
C7 C8 C9 108.6(3) . . ?
C16 C9 C10 116.7(3) . . ?
C16 C9 C8 112.7(3) . . ?
C10 C9 C8 106.8(3) . . ?
C16 C9 C1 115.8(3) . . ?
C10 C9 C1 99.7(3) . . ?
C8 C9 C1 103.5(3) . . ?
C15 C10 C11 119.9(3) . . ?
C15 C10 C9 109.3(3) . . ?
C11 C10 C9 130.8(3) . . ?
C10 C11 C12 118.7(4) . . ?
C10 C11 H11 120.6 . . ?
C12 C11 H11 120.6 . . ?
C11 C12 C13 120.4(4) . . ?
C11 C12 H12 119.8 . . ?
C13 C12 H12 119.8 . . ?
C14 C13 C12 121.5(4) . . ?
C14 C13 H13 119.3 . . ?
C12 C13 H13 119.3 . . ?
C13 C14 C15 116.6(4) . . ?
C13 C14 H14 121.7 . . ?
C15 C14 H14 121.7 . . ?
O2 C15 C10 114.4(3) . . ?
O2 C15 C14 122.8(3) . . ?
C10 C15 C14 122.8(4) . . ?
C21 C16 C17 119.0(3) . . ?
C21 C16 C9 122.5(3) . . ?
C17 C16 C9 118.5(3) . . ?
C18 C17 C16 122.1(4) . . ?
C18 C17 H17 119.0 . . ?
C16 C17 H17 119.0 . . ?
C17 C18 C19 116.3(3) . . ?
C17 C18 C26 120.2(3) . . ?
C19 C18 C26 123.4(3) . . ?
O4 C19 C20 118.5(3) . . ?
O4 C19 C18 117.7(3) . . ?
C20 C19 C18 123.5(3) . . ?
C21 C20 C19 116.5(3) . . ?
C21 C20 C22 121.5(3) . . ?
C19 C20 C22 121.9(3) . . ?
C16 C21 C20 122.5(3) . . ?
C16 C21 H21 118.7 . . ?
C20 C21 H21 118.7 . . ?
C20 C22 C25 108.9(3) . . ?
C20 C22 C23 111.7(3) . . ?
C25 C22 C23 107.2(3) . . ?
C20 C22 C24 112.4(3) . . ?
C25 C22 C24 109.6(3) . . ?
C23 C22 C24 106.9(3) . . ?
C22 C23 H23A 109.5 . . ?
C22 C23 H23B 109.5 . . ?
H23A C23 H23B 109.5 . . ?
C22 C23 H23C 109.5 . . ?
H23A C23 H23C 109.5 . . ?
H23B C23 H23C 109.5 . . ?
C22 C24 H24A 109.5 . . ?
C22 C24 H24B 109.5 . . ?
H24A C24 H24B 109.5 . . ?
C22 C24 H24C 109.5 . . ?
H24A C24 H24C 109.5 . . ?
H24B C24 H24C 109.5 . . ?
C22 C25 H25A 109.5 . . ?
C22 C25 H25B 109.5 . . ?
H25A C25 H25B 109.5 . . ?
C22 C25 H25C 109.5 . . ?
H25A C25 H25C 109.5 . . ?
H25B C25 H25C 109.5 . . ?
C27 C26 C18 112.6(3) . . ?
C27 C26 C29 106.8(3) . . ?
C18 C26 C29 109.8(3) . . ?
C27 C26 C28 107.2(3) . . ?
C18 C26 C28 110.6(3) . . ?
C29 C26 C28 109.8(3) . . ?
C26 C27 H27A 109.5 . . ?
C26 C27 H27B 109.5 . . ?
H27A C27 H27B 109.5 . . ?
C26 C27 H27C 109.5 . . ?
H27A C27 H27C 109.5 . . ?
H27B C27 H27C 109.5 . . ?
C26 C28 H28A 109.5 . . ?
C26 C28 H28B 109.5 . . ?
H28A C28 H28B 109.5 . . ?
C26 C28 H28C 109.5 . . ?
H28A C28 H28C 109.5 . . ?
H28B C28 H28C 109.5 . . ?
C26 C29 H29A 109.5 . . ?
C26 C29 H29B 109.5 . . ?
H29A C29 H29B 109.5 . . ?
C26 C29 H29C 109.5 . . ?
H29A C29 H29C 109.5 . . ?
H29B C29 H29C 109.5 . . ?

loop_
_geom_bond_atom_site_label_1
_geom_bond_atom_site_label_2
_geom_bond_distance
_geom_bond_site_symmetry_2
_geom_bond_publ_flag
O1 C1 1.389(4) . ?
O1 H1 0.8400 . ?
O2 C15 1.373(4) . ?
O2 C1 1.453(4) . ?
O3 C8 1.223(4) . ?
O4 C19 1.402(4) . ?
O4 H4 0.8400 . ?
C1 C2 1.507(5) . ?
C1 C9 1.590(5) . ?
C2 C7 1.380(5) . ?
C2 C3 1.387(5) . ?
C3 C4 1.388(5) . ?
C3 H3 0.9500 . ?
C4 C5 1.397(5) . ?
C4 H4A 0.9500 . ?
C5 C6 1.382(5) . ?
C5 H5 0.9500 . ?
C6 C7 1.394(5) . ?
C6 H6 0.9500 . ?
C7 C8 1.459(5) . ?
C8 C9 1.540(5) . ?
C9 C16 1.516(5) . ?
C9 C10 1.520(5) . ?
C10 C15 1.375(5) . ?
C10 C11 1.384(5) . ?
C11 C12 1.389(5) . ?
C11 H11 0.9500 . ?
C12 C13 1.396(5) . ?
C12 H12 0.9500 . ?
C13 C14 1.384(5) . ?
C13 H13 0.9500 . ?
C14 C15 1.394(5) . ?
C14 H14 0.9500 . ?
C16 C21 1.383(5) . ?
C16 C17 1.397(5) . ?
C17 C18 1.393(4) . ?
C17 H17 0.9500 . ?
C18 C19 1.412(5) . ?
C18 C26 1.537(5) . ?
C19 C20 1.406(5) . ?
C20 C21 1.389(4) . ?
C20 C22 1.531(5) . ?
C21 H21 0.9500 . ?
C22 C25 1.535(5) . ?
C22 C23 1.539(5) . ?
C22 C24 1.541(5) . ?
C23 H23A 0.9800 . ?
C23 H23B 0.9800 . ?
C23 H23C 0.9800 . ?
C24 H24A 0.9800 . ?
C24 H24B 0.9800 . ?
C24 H24C 0.9800 . ?
C25 H25A 0.9800 . ?
C25 H25B 0.9800 . ?
C25 H25C 0.9800 . ?
C26 C27 1.530(5) . ?
C26 C29 1.543(5) . ?
C26 C28 1.544(5) . ?
C27 H27A 0.9800 . ?
C27 H27B 0.9800 . ?
C27 H27C 0.9800 . ?
C28 H28A 0.9800 . ?
C28 H28B 0.9800 . ?
C28 H28C 0.9800 . ?
C29 H29A 0.9800 . ?
C29 H29B 0.9800 . ?
C29 H29C 0.9800 . ?

loop_
_publcif_info_exptl_table_extra_item
sin_theta_over_lambda_max

loop_
_publcif_info_exptl_table_header_item
?
